data_4322307
loop_
_publ_author_name
'Mohammed Fettouhi'
'Mohammed Morsy'
'Abdel Waheed'
'St\'ephane Golhen'
'Lahc\`ene Ouahab'
'Jean-Pascal Sutter'
'Olivier Kahn'
'Nieves Menendez'
'Fran\,cois Varret'

_publ_section_title
;
 Spin-Crossover in the Complex Bis(cis-1,2-dicyano-1,2-ethylenedithiolato)
 [2-(p-pyridyl)-4,4,5,5-tetramethylimidazolinium]iron(III)
;
_journal_name_full 'Inorganic Chemistry'
_journal_page_first 4910
_journal_page_last 4912
_journal_paper_doi 10.1021/ic990299q
_journal_volume 38
_journal_year 1999
_chemical_formula_sum 'C26 H32 Fe N9 O2 S4'
_chemical_formula_weight 686.70
_chemical_name_systematic
; 
 ? 
;
_space_group_IT_number 15
_symmetry_cell_setting monoclinic
_symmetry_space_group_name_Hall '-C 2yc'
_symmetry_space_group_name_H-M 'C 1 2/c 1'
_atom_sites_solution_hydrogens geom
_atom_sites_solution_primary direct
_atom_sites_solution_secondary difmap
_audit_creation_method SHELXL-97
_cell_angle_alpha 90.00
_cell_angle_beta 100.04(5)
_cell_angle_gamma 90.00
_cell_formula_units_Z 4
_cell_length_a 17.755(16)
_cell_length_b 13.620(4)
_cell_length_c 13.832(17)
_cell_measurement_reflns_used 25
_cell_measurement_temperature 293(2)
_cell_measurement_theta_max 11.312
_cell_measurement_theta_min 5.976
_cell_volume 3294(5)
_computing_cell_refinement 'Enraf Nonius CAD4'
_computing_data_collection 'Enraf Noinius CAD4'
_computing_data_reduction MolEN
_computing_structure_refinement 'SHELXL-97 (Sheldrick, 1997)'
_computing_structure_solution 'SHELXS-97 (Sheldrick, 1990)'
_diffrn_ambient_temperature 293(2)
_diffrn_measured_fraction_theta_full 0.481
_diffrn_measured_fraction_theta_max 0.481
_diffrn_measurement_device_type 'Enraf Nonius CAD4'
_diffrn_measurement_method \q-2\q
_diffrn_radiation_monochromator graphite
_diffrn_radiation_source 'fine-focus sealed tube'
_diffrn_radiation_type MoK\a
_diffrn_radiation_wavelength 0.71073
_diffrn_reflns_av_R_equivalents 0.0287
_diffrn_reflns_av_sigmaI/netI 0.1190
_diffrn_reflns_limit_h_max 24
_diffrn_reflns_limit_h_min 0
_diffrn_reflns_limit_k_max 19
_diffrn_reflns_limit_k_min 0
_diffrn_reflns_limit_l_max 19
_diffrn_reflns_limit_l_min -19
_diffrn_reflns_number 4917
_diffrn_reflns_theta_full 29.90
_diffrn_reflns_theta_max 29.90
_diffrn_reflns_theta_min 1.90
_diffrn_standards_interval_count 250
_diffrn_standards_interval_time 60
_diffrn_standards_number 3
_exptl_absorpt_coefficient_mu 0.750
_exptl_absorpt_correction_T_max 0.999993
_exptl_absorpt_correction_T_min 0.957889
_exptl_absorpt_correction_type psi-scan
_exptl_crystal_density_diffrn 1.385
_exptl_crystal_density_method 'not measured'
_exptl_crystal_F_000 1428
_exptl_crystal_size_max 0.375
_exptl_crystal_size_mid 0.175
_exptl_crystal_size_min 0.075
_refine_diff_density_max 0.414
_refine_diff_density_min -0.350
_refine_diff_density_rms 0.075
_refine_ls_extinction_method none
_refine_ls_goodness_of_fit_ref 0.984
_refine_ls_hydrogen_treatment mixed
_refine_ls_matrix_type full
_refine_ls_number_parameters 196
_refine_ls_number_reflns 4766
_refine_ls_number_restraints 0
_refine_ls_restrained_S_all 0.984
_refine_ls_R_factor_all 0.1785
_refine_ls_R_factor_gt 0.0542
_refine_ls_shift/su_max 0.002
_refine_ls_shift/su_mean 0.000
_refine_ls_structure_factor_coef Fsqd
_refine_ls_weighting_details 'w=1/[\s^2^(Fo^2^)+(0.0502P)^2^+0.0000P] where P=(Fo^2^+2Fc^2^)/3'
_refine_ls_weighting_scheme calc
_refine_ls_wR_factor_gt 0.1030
_refine_ls_wR_factor_ref 0.1288
_reflns_number_gt 2182
_reflns_number_total 4766
_reflns_threshold_expression >2sigma(I)
_cod_data_source_file ic990299q.cif
_cod_data_source_block 990299Q
_cod_depositor_comments
;
The following automatic conversions were performed:

'_exptl_absorpt_correction_type' value 'Psi scan' changed to
'psi-scan' according to the built-in table from CIF Core dictionary
named 'cif_core.dic' version 2.4.1 from 2010-06-29.

Automatic conversion script
Id: cif_fix_values 1673 2011-04-08 12:14:43Z adriana 

The following automatic conversions were performed:

'_refine_ls_weighting_scheme' value 'calc
w=1/[\s^2^(Fo^2^)+(0.0502P)^2^+0.0000P] where P=(Fo^2^+2Fc^2^)/3' was
changed to 'calc'. New tag '_refine_ls_weighting_details' was
created. The value of the new tag was set to
'w=1/[\s^2^(Fo^2^)+(0.0502P)^2^+0.0000P] where P=(Fo^2^+2Fc^2^)/3'.

Automatic conversion script
Id: cif_fix_values 3143 2015-03-26 13:38:13Z robertas 
;
_cod_original_cell_volume 3293(5)
_cod_database_code 4322307

loop_
_symmetry_equiv_pos_as_xyz
'x, y, z'
'-x, y, -z+1/2'
'x+1/2, y+1/2, z'
'-x+1/2, y+1/2, -z+1/2'
'-x, -y, -z'
'x, -y, z-1/2'
'-x+1/2, -y+1/2, -z'
'x+1/2, -y+1/2, z-1/2'

loop_
_atom_site_label
_atom_site_type_symbol
_atom_site_fract_x
_atom_site_fract_y
_atom_site_fract_z
_atom_site_U_iso_or_equiv
_atom_site_adp_type
_atom_site_occupancy
_atom_site_calc_flag
_atom_site_refinement_flags
_atom_site_disorder_assembly
_atom_site_disorder_group
Fe1 Fe 0.0000 0.08623(5) 0.2500 0.03686(19) Uani 1 d S . .
S1 S -0.03989(5) 0.11911(6) 0.09100(6) 0.0467(2) Uani 1 d . . .
S2 S -0.11916(5) 0.10945(7) 0.27708(7) 0.0506(2) Uani 1 d . . .
C7 C 0.0000 -0.2780(3) 0.2500 0.0366(10) Uani 1 d S . .
N4 N -0.03894(16) -0.44052(19) 0.1807(2) 0.0515(8) Uani 1 d . . .
H4 H -0.0697 -0.4156 0.1288 0.062 Uiso 1 calc R . .
C6 C 0.0326(2) -0.2270(2) 0.1828(3) 0.0510(9) Uani 1 d . . .
H6 H 0.0550 -0.2598 0.1361 0.061 Uiso 1 calc R . .
C5 C 0.0315(2) -0.1255(2) 0.1858(3) 0.0494(9) Uani 1 d . . .
H5 H 0.0540 -0.0911 0.1402 0.059 Uiso 1 calc R . .
N3 N 0.0000 -0.0747(2) 0.2500 0.0341(8) Uani 1 d S . .
C10 C 0.0143(3) -0.5859(4) 0.1173(3) 0.1082(19) Uani 1 d . . .
H10A H -0.0179 -0.5769 0.0546 0.162 Uiso 1 calc R . .
H10B H 0.0250 -0.6546 0.1279 0.162 Uiso 1 calc R . .
H10C H 0.0615 -0.5509 0.1186 0.162 Uiso 1 calc R . .
C11 C -0.1016(3) -0.5973(4) 0.1914(4) 0.117(2) Uani 1 d . . .
H11A H -0.1303 -0.5670 0.2360 0.176 Uiso 1 calc R . .
H11B H -0.0933 -0.6653 0.2083 0.176 Uiso 1 calc R . .
H11C H -0.1295 -0.5921 0.1256 0.176 Uiso 1 calc R . .
C8 C 0.0000 -0.3877(3) 0.2500 0.0381(10) Uani 1 d S . .
N1 N -0.3194(2) 0.1188(3) 0.1485(3) 0.0921(13) Uani 1 d . . .
C2 C -0.13951(19) 0.1259(2) 0.0803(2) 0.0445(8) Uani 1 d . . .
C1 C -0.17334(19) 0.1198(2) 0.1605(3) 0.0452(8) Uani 1 d . . .
N2 N -0.2133(2) 0.1399(3) -0.0960(3) 0.0886(12) Uani 1 d . . .
C4 C -0.1821(2) 0.1346(3) -0.0171(3) 0.0603(10) Uani 1 d . . .
C9 C -0.0262(2) -0.5467(2) 0.1979(3) 0.0497(9) Uani 1 d . . .
C3 C -0.2544(2) 0.1212(3) 0.1525(3) 0.0606(10) Uani 1 d . . .
O1 O 0.35236(18) -0.1218(2) 0.5273(2) 0.0855(10) Uani 1 d . . .
N6 N 0.23101(18) -0.1337(2) 0.4468(2) 0.0605(9) Uani 1 d . . .
C13 C 0.2463(3) -0.1628(4) 0.3547(3) 0.0956(16) Uani 1 d . . .
H13A H 0.2362 -0.1090 0.3094 0.143 Uiso 1 calc R . .
H13B H 0.2140 -0.2172 0.3307 0.143 Uiso 1 calc R . .
H13C H 0.2989 -0.1819 0.3609 0.143 Uiso 1 calc R . .
C12 C 0.2843(3) -0.1130(3) 0.5242(3) 0.0767(13) Uani 1 d . . .
H12 H 0.2679 -0.0901 0.5804 0.092 Uiso 1 calc R . .
C14 C 0.1519(3) -0.1257(3) 0.4577(4) 0.0855(14) Uani 1 d . . .
H14A H 0.1490 -0.1017 0.5222 0.128 Uiso 1 calc R . .
H14B H 0.1280 -0.1891 0.4486 0.128 Uiso 1 calc R . .
H14C H 0.1259 -0.0809 0.4095 0.128 Uiso 1 calc R . .

loop_
_atom_site_aniso_label
_atom_site_aniso_U_11
_atom_site_aniso_U_22
_atom_site_aniso_U_33
_atom_site_aniso_U_23
_atom_site_aniso_U_13
_atom_site_aniso_U_12
Fe1 0.0429(4) 0.0325(3) 0.0363(4) 0.000 0.0100(3) 0.000
S1 0.0487(5) 0.0525(5) 0.0395(5) 0.0061(4) 0.0094(4) -0.0003(4)
S2 0.0498(5) 0.0584(6) 0.0466(5) 0.0018(4) 0.0171(4) 0.0098(4)
C7 0.030(2) 0.030(2) 0.048(3) 0.000 0.001(2) 0.000
N4 0.0568(19) 0.0315(15) 0.0583(19) -0.0019(13) -0.0119(15) 0.0018(13)
C6 0.065(2) 0.0393(19) 0.054(2) -0.0059(16) 0.0264(18) 0.0062(17)
C5 0.067(2) 0.0383(18) 0.049(2) 0.0039(16) 0.0269(18) 0.0026(17)
N3 0.0326(19) 0.036(2) 0.0343(19) 0.000 0.0065(16) 0.000
C10 0.170(6) 0.083(3) 0.073(3) -0.010(3) 0.027(3) 0.047(4)
C11 0.074(3) 0.103(4) 0.157(6) 0.042(4) -0.034(3) -0.045(3)
C8 0.031(2) 0.036(2) 0.045(3) 0.000 0.000(2) 0.000
N1 0.054(2) 0.088(3) 0.136(4) 0.002(2) 0.020(2) 0.006(2)
C2 0.048(2) 0.0364(17) 0.046(2) 0.0035(15) 0.0012(16) 0.0018(15)
C1 0.048(2) 0.0350(17) 0.053(2) 0.0024(15) 0.0099(17) 0.0069(15)
N2 0.076(3) 0.123(3) 0.060(2) 0.010(2) -0.007(2) -0.010(2)
C4 0.052(2) 0.064(3) 0.063(3) 0.006(2) 0.007(2) -0.0018(19)
C9 0.051(2) 0.0330(18) 0.064(2) -0.0003(16) 0.0092(18) -0.0043(15)
C3 0.057(3) 0.051(2) 0.075(3) 0.0044(19) 0.014(2) 0.0087(19)
O1 0.060(2) 0.098(2) 0.088(2) -0.0069(18) -0.0147(17) -0.0113(18)
N6 0.059(2) 0.060(2) 0.057(2) 0.0067(16) -0.0071(17) -0.0071(16)
C13 0.121(4) 0.106(4) 0.066(3) -0.004(3) 0.032(3) -0.012(3)
C12 0.087(4) 0.067(3) 0.070(3) 0.002(2) -0.003(3) -0.005(3)
C14 0.082(3) 0.074(3) 0.104(4) -0.001(3) 0.024(3) 0.003(3)

loop_
_atom_type_symbol
_atom_type_description
_atom_type_scat_dispersion_real
_atom_type_scat_dispersion_imag
_atom_type_scat_source
C C 0.0033 0.0016 'International Tables Vol C Tables 4.2.6.8 and 6.1.1.4'
H H 0.0000 0.0000 'International Tables Vol C Tables 4.2.6.8 and 6.1.1.4'
Fe Fe 0.3463 0.8444 'International Tables Vol C Tables 4.2.6.8 and 6.1.1.4'
N N 0.0061 0.0033 'International Tables Vol C Tables 4.2.6.8 and 6.1.1.4'
S S 0.1246 0.1234 'International Tables Vol C Tables 4.2.6.8 and 6.1.1.4'
O O 0.0106 0.0060 'International Tables Vol C Tables 4.2.6.8 and 6.1.1.4'

loop_
_geom_angle_atom_site_label_1
_geom_angle_atom_site_label_2
_geom_angle_atom_site_label_3
_geom_angle
_geom_angle_site_symmetry_1
_geom_angle_site_symmetry_3
_geom_angle_publ_flag
N3 Fe1 S2 98.14(3) . 2 ?
N3 Fe1 S2 98.14(3) . . ?
S2 Fe1 S2 163.73(6) 2 . ?
N3 Fe1 S1 101.56(3) . 2 ?
S2 Fe1 S1 89.42(7) 2 2 ?
S2 Fe1 S1 87.33(7) . 2 ?
N3 Fe1 S1 101.56(3) . . ?
S2 Fe1 S1 87.33(7) 2 . ?
S2 Fe1 S1 89.42(7) . . ?
S1 Fe1 S1 156.88(6) 2 . ?
C2 S1 Fe1 103.64(13) . . ?
C1 S2 Fe1 104.11(14) . . ?
C6 C7 C6 118.9(4) 2 . ?
C6 C7 C8 120.6(2) 2 . ?
C6 C7 C8 120.6(2) . . ?
C8 N4 C9 112.1(3) . . ?
C7 C6 C5 118.5(3) . . ?
N3 C5 C6 123.5(3) . . ?
C5 N3 C5 117.0(4) . 2 ?
C5 N3 Fe1 121.52(19) . . ?
C5 N3 Fe1 121.52(19) 2 . ?
N4 C8 N4 112.7(4) . 2 ?
N4 C8 C7 123.7(2) . . ?
N4 C8 C7 123.7(2) 2 . ?
C1 C2 C4 122.7(3) . . ?
C1 C2 S1 120.9(3) . . ?
C4 C2 S1 116.4(3) . . ?
C2 C1 C3 121.5(3) . . ?
C2 C1 S2 120.9(3) . . ?
C3 C1 S2 117.6(3) . . ?
N2 C4 C2 177.0(5) . . ?
N4 C9 C11 109.4(3) . . ?
N4 C9 C10 107.6(3) . . ?
C11 C9 C10 109.0(4) . . ?
N4 C9 C9 101.39(17) . 2 ?
C11 C9 C9 115.9(4) . 2 ?
C10 C9 C9 112.9(4) . 2 ?
N1 C3 C1 177.1(4) . . ?
C12 N6 C13 124.5(4) . . ?
C12 N6 C14 118.0(4) . . ?
C13 N6 C14 117.5(4) . . ?
O1 C12 N6 125.1(5) . . ?

loop_
_geom_bond_atom_site_label_1
_geom_bond_atom_site_label_2
_geom_bond_distance
_geom_bond_site_symmetry_2
_geom_bond_publ_flag
Fe1 N3 2.192(3) . ?
Fe1 S2 2.234(2) 2 ?
Fe1 S2 2.234(2) . ?
Fe1 S1 2.235(3) 2 ?
Fe1 S1 2.235(3) . ?
S1 C2 1.752(4) . ?
S2 C1 1.733(4) . ?
C7 C6 1.367(4) 2 ?
C7 C6 1.367(4) . ?
C7 C8 1.494(6) . ?
N4 C8 1.297(3) . ?
N4 C9 1.477(4) . ?
C6 C5 1.382(4) . ?
C5 N3 1.324(4) . ?
N3 C5 1.324(4) 2 ?
C10 C9 1.526(6) . ?
C11 C9 1.493(5) . ?
C8 N4 1.297(3) 2 ?
N1 C3 1.146(5) . ?
C2 C1 1.353(5) . ?
C2 C4 1.431(5) . ?
C1 C3 1.424(5) . ?
N2 C4 1.136(5) . ?
C9 C9 1.573(7) 2 ?
O1 C12 1.207(5) . ?
N6 C12 1.330(5) . ?
N6 C13 1.405(5) . ?
N6 C14 1.443(5) . ?
